data_4311526
loop_
_publ_author_name
'Junhua Luo'
'Ben Alexander'
'Timothy R. Wagner'
'Paul A. Maggard'

_publ_contact_author_address
; 
Department of Chemistry
North Carolina State University
Raleigh, NC 27695-8204
;
_publ_contact_author_email paul_maggard@ncsu.edu
_publ_contact_author_fax '919 515 5079'
_publ_contact_author_name 'Professor Paul Maggard'
_publ_contact_author_phone '919 515 3616'
_publ_section_title
;
 Synthesis and Characterization of ReO4-Containing Microporous and Open
 Framework Structures
;
_journal_name_full 'Inorganic Chemistry'
_journal_page_first 5537
_journal_page_last 5542
_journal_paper_doi 10.1021/ic049609h
_journal_volume 43
_journal_year 2004
_chemical_formula_moiety 'C5 H5 Cu N2 O7 Re,1(H2 O)'
_chemical_formula_sum 'C5 H7 Cu N2 O8 Re'
_chemical_formula_weight 454.85
_chemical_name_systematic
; 
 ? 
;
_space_group_IT_number 14
_symmetry_cell_setting monoclinic
_symmetry_space_group_name_Hall '-P 2yn'
_symmetry_space_group_name_H-M 'P 1 21/n 1'
_atom_sites_solution_hydrogens geom
_atom_sites_solution_primary direct
_atom_sites_solution_secondary difmap
_audit_creation_method SHELXL-97
_cell_angle_alpha 90.00
_cell_angle_beta 92.830(2)
_cell_angle_gamma 90.00
_cell_formula_units_Z 4
_cell_length_a 8.5878(9)
_cell_length_b 12.9197(13)
_cell_length_c 9.7408(10)
_cell_measurement_reflns_used 2674
_cell_measurement_temperature 100(2)
_cell_measurement_theta_max 28.29
_cell_measurement_theta_min 2.62
_cell_volume 1079.44(19)
_computing_cell_refinement 'Bruker SMART'
_computing_data_collection 'Bruker SMART'
_computing_data_reduction 'Bruker SAINTPlus'
_computing_molecular_graphics 'Bruker SHELXP'
_computing_publication_material 'Bruker SHELXP'
_computing_structure_refinement 'SHELXL-97 (Sheldrick, 1997)'
_computing_structure_solution 'SHELXS-97 (Sheldrick, 1990)'
_diffrn_ambient_temperature 100(2)
_diffrn_measured_fraction_theta_full 1.000
_diffrn_measured_fraction_theta_max 1.000
_diffrn_measurement_device_type 'Bruker SMART APEX CCD'
_diffrn_measurement_method '\w scans'
_diffrn_radiation_monochromator graphite
_diffrn_radiation_source 'fine-focus sealed tube'
_diffrn_radiation_type MoK\a
_diffrn_radiation_wavelength 0.71073
_diffrn_reflns_av_R_equivalents 0.0441
_diffrn_reflns_av_sigmaI/netI 0.0252
_diffrn_reflns_limit_h_max 11
_diffrn_reflns_limit_h_min -11
_diffrn_reflns_limit_k_max 16
_diffrn_reflns_limit_k_min -17
_diffrn_reflns_limit_l_max 12
_diffrn_reflns_limit_l_min -12
_diffrn_reflns_number 11210
_diffrn_reflns_theta_full 28.29
_diffrn_reflns_theta_max 28.29
_diffrn_reflns_theta_min 2.62
_exptl_absorpt_coefficient_mu 13.195
_exptl_absorpt_correction_T_max 0.16140
_exptl_absorpt_correction_T_min 0.08268
_exptl_absorpt_correction_type empirical
_exptl_absorpt_process_details '(XPREP: Bruker, 2001)'
_exptl_crystal_colour blue
_exptl_crystal_density_diffrn 2.799
_exptl_crystal_density_method 'not measured'
_exptl_crystal_description prism
_exptl_crystal_F_000 836
_exptl_crystal_size_max 0.32
_exptl_crystal_size_mid 0.24
_exptl_crystal_size_min 0.18
_refine_diff_density_max 1.591
_refine_diff_density_min -1.238
_refine_diff_density_rms 0.155
_refine_ls_extinction_coef 0.0045(2)
_refine_ls_extinction_expression Fc^*^=kFc[1+0.001xFc^2^\l^3^/sin(2\q)]^-1/4^
_refine_ls_extinction_method SHELXL
_refine_ls_goodness_of_fit_ref 1.039
_refine_ls_hydrogen_treatment mixed
_refine_ls_matrix_type full
_refine_ls_number_parameters 171
_refine_ls_number_reflns 2674
_refine_ls_number_restraints 0
_refine_ls_restrained_S_all 1.039
_refine_ls_R_factor_all 0.0210
_refine_ls_R_factor_gt 0.0204
_refine_ls_shift/su_max 0.002
_refine_ls_shift/su_mean 0.000
_refine_ls_structure_factor_coef Fsqd
_refine_ls_weighting_details 'calc w=1/[\s^2^(Fo^2^)+(0.0289P)^2^+3.1487P] where P=(Fo^2^+2Fc^2^)/3'
_refine_ls_weighting_scheme calc
_refine_ls_wR_factor_gt 0.0525
_refine_ls_wR_factor_ref 0.0530
_reflns_number_gt 2625
_reflns_number_total 2674
_reflns_threshold_expression >2sigma(I)
_cod_data_source_file ic049609hsi20040323_110202.cif
_cod_data_source_block o3bapbm
_cod_original_sg_symbol_H-M 'P 21/n'
_cod_database_code 4311526

loop_
_symmetry_equiv_pos_as_xyz
'x, y, z'
'-x+1/2, y+1/2, -z+1/2'
'-x, -y, -z'
'x-1/2, -y-1/2, z-1/2'

loop_
_atom_site_label
_atom_site_type_symbol
_atom_site_fract_x
_atom_site_fract_y
_atom_site_fract_z
_atom_site_U_iso_or_equiv
_atom_site_adp_type
_atom_site_occupancy
_atom_site_symmetry_multiplicity
_atom_site_calc_flag
_atom_site_refinement_flags
_atom_site_disorder_assembly
_atom_site_disorder_group
Re1 Re 0.014131(14) 0.624283(10) 0.870799(12) 0.01016(7) Uani 1 1 d . . .
Cu1 Cu -0.33801(5) 0.70814(3) 0.68271(4) 0.00953(10) Uani 1 1 d . . .
O1 O 0.0084(3) 0.69669(19) 1.0206(2) 0.0159(5) Uani 1 1 d . . .
O2 O 0.1213(3) 0.5132(2) 0.8986(3) 0.0184(5) Uani 1 1 d . . .
O3 O 0.1055(3) 0.6969(2) 0.7489(3) 0.0157(5) Uani 1 1 d . . .
O4 O -0.1737(3) 0.5951(2) 0.8084(3) 0.0158(5) Uani 1 1 d . . .
O5 O -0.2212(3) 0.83053(19) 0.7492(2) 0.0132(5) Uani 1 1 d . . .
O6 O -0.0348(3) 0.94175(19) 0.6887(3) 0.0155(5) Uani 1 1 d . . .
O7 O -0.4405(3) 0.58281(19) 0.6133(3) 0.0114(4) Uani 1 1 d . . .
O8 O -0.7401(3) 0.5997(2) 0.5275(3) 0.0159(5) Uani 1 1 d . . .
N1 N -0.1865(3) 0.7138(2) 0.5332(3) 0.0106(5) Uani 1 1 d . . .
N2 N -0.4884(3) 0.7350(2) 0.8296(3) 0.0108(5) Uani 1 1 d . . .
C1 C -0.1177(4) 0.8650(2) 0.6697(4) 0.0110(6) Uani 1 1 d . . .
C2 C -0.0999(4) 0.8006(2) 0.5418(3) 0.0106(6) Uani 1 1 d . . .
C3 C -0.1749(4) 0.6519(3) 0.4244(3) 0.0118(6) Uani 1 1 d . . .
H3 H -0.2350 0.5902 0.4171 0.014 Uiso 1 1 calc R . .
C4 C -0.0743(4) 0.6779(2) 0.3210(3) 0.0119(6) Uani 1 1 d . . .
H4 H -0.0665 0.6335 0.2439 0.014 Uiso 1 1 calc R . .
C5 C -0.5005(4) 0.6729(2) 0.9393(3) 0.0112(6) Uani 1 1 d . . .
H5 H -0.4412 0.6109 0.9467 0.013 Uiso 1 1 calc R . .
HO8A H -0.774(8) 0.640(5) 0.574(7) 0.043(18) Uiso 1 1 d . . .
HO8B H -0.737(8) 0.625(4) 0.442(7) 0.037(17) Uiso 1 1 d . . .
HO7A H -0.534(6) 0.588(4) 0.581(5) 0.023(12) Uiso 1 1 d . . .
HO7B H -0.446(8) 0.535(6) 0.669(7) 0.050(18) Uiso 1 1 d . . .

loop_
_atom_site_aniso_label
_atom_site_aniso_U_11
_atom_site_aniso_U_22
_atom_site_aniso_U_33
_atom_site_aniso_U_23
_atom_site_aniso_U_13
_atom_site_aniso_U_12
Re1 0.01131(9) 0.00989(9) 0.00924(9) -0.00077(4) 0.00018(5) 0.00009(4)
Cu1 0.01062(18) 0.00968(18) 0.00855(18) -0.00087(13) 0.00314(14) -0.00133(14)
O1 0.0189(12) 0.0171(12) 0.0120(11) -0.0019(9) 0.0039(9) -0.0042(10)
O2 0.0175(13) 0.0134(12) 0.0241(13) 0.0007(10) 0.0007(10) 0.0045(9)
O3 0.0178(12) 0.0156(12) 0.0137(11) 0.0012(9) 0.0011(9) -0.0026(9)
O4 0.0145(12) 0.0181(12) 0.0144(12) 0.0014(10) -0.0023(9) -0.0021(10)
O5 0.0163(12) 0.0126(11) 0.0110(10) -0.0022(9) 0.0041(9) -0.0020(9)
O6 0.0185(12) 0.0126(11) 0.0158(12) -0.0033(9) 0.0050(9) -0.0040(9)
O7 0.0114(11) 0.0096(11) 0.0130(11) 0.0015(9) 0.0001(9) -0.0017(8)
O8 0.0176(13) 0.0167(12) 0.0133(12) 0.0009(10) 0.0014(10) 0.0025(10)
N1 0.0109(12) 0.0112(12) 0.0099(12) 0.0001(10) 0.0017(10) 0.0006(10)
N2 0.0108(12) 0.0111(13) 0.0104(12) -0.0001(10) 0.0009(9) -0.0001(10)
C1 0.0108(15) 0.0110(14) 0.0112(15) -0.0010(11) 0.0008(12) 0.0014(11)
C2 0.0127(14) 0.0099(14) 0.0092(13) -0.0024(11) 0.0011(11) 0.0008(11)
C3 0.0133(15) 0.0087(14) 0.0135(15) -0.0004(12) 0.0031(12) -0.0001(11)
C4 0.0147(15) 0.0098(14) 0.0112(14) -0.0017(11) 0.0017(12) -0.0012(11)
C5 0.0127(15) 0.0096(14) 0.0113(14) 0.0003(11) 0.0011(12) 0.0000(11)

loop_
_atom_type_symbol
_atom_type_description
_atom_type_scat_dispersion_real
_atom_type_scat_dispersion_imag
_atom_type_scat_source
C C 0.0033 0.0016 'International Tables Vol C Tables 4.2.6.8 and 6.1.1.4'
H H 0.0000 0.0000 'International Tables Vol C Tables 4.2.6.8 and 6.1.1.4'
N N 0.0061 0.0033 'International Tables Vol C Tables 4.2.6.8 and 6.1.1.4'
O O 0.0106 0.0060 'International Tables Vol C Tables 4.2.6.8 and 6.1.1.4'
Cu Cu 0.3201 1.2651 'International Tables Vol C Tables 4.2.6.8 and 6.1.1.4'
Re Re -1.0185 7.2310 'International Tables Vol C Tables 4.2.6.8 and 6.1.1.4'

loop_
_geom_angle_atom_site_label_1
_geom_angle_atom_site_label_2
_geom_angle_atom_site_label_3
_geom_angle
_geom_angle_site_symmetry_1
_geom_angle_site_symmetry_3
_geom_angle_publ_flag
O2 Re1 O3 107.63(13) . . ?
O2 Re1 O1 110.77(13) . . ?
O3 Re1 O1 108.49(12) . . ?
O2 Re1 O4 110.77(13) . . ?
O3 Re1 O4 108.80(12) . . ?
O1 Re1 O4 110.28(12) . . ?
O7 Cu1 O5 176.15(10) . . ?
O7 Cu1 N1 94.41(11) . . ?
O5 Cu1 N1 82.58(11) . . ?
O7 Cu1 N2 95.47(11) . . ?
O5 Cu1 N2 87.82(11) . . ?
N1 Cu1 N2 167.93(12) . . ?
O7 Cu1 O4 85.01(10) . . ?
O5 Cu1 O4 92.59(10) . . ?
N1 Cu1 O4 90.38(10) . . ?
N2 Cu1 O4 97.36(10) . . ?
O7 Cu1 O1 88.44(10) . 4_575 ?
O5 Cu1 O1 93.48(10) . 4_575 ?
N1 Cu1 O1 81.71(10) . 4_575 ?
N2 Cu1 O1 91.64(10) . 4_575 ?
O4 Cu1 O1 169.32(9) . 4_575 ?
Re1 O1 Cu1 143.81(14) . 4_676 ?
Re1 O4 Cu1 125.04(14) . . ?
C1 O5 Cu1 115.9(2) . . ?
Cu1 O7 HO7A 117(4) . . ?
Cu1 O7 HO7B 116(5) . . ?
HO7A O7 HO7B 103(6) . . ?
HO8A O8 HO8B 110(6) . . ?
C3 N1 C2 119.1(3) . . ?
C3 N1 Cu1 129.2(2) . . ?
C2 N1 Cu1 111.2(2) . . ?
C5 N2 C4 119.0(3) . 4_576 ?
C5 N2 Cu1 122.8(2) . . ?
C4 N2 Cu1 118.1(2) 4_576 . ?
O6 C1 O5 126.9(3) . . ?
O6 C1 C2 119.1(3) . . ?
O5 C1 C2 114.0(3) . . ?
N1 C2 C5 121.2(3) . 4_675 ?
N1 C2 C1 115.6(3) . . ?
C5 C2 C1 123.2(3) 4_675 . ?
N1 C3 C4 120.0(3) . . ?
N1 C3 H3 120.0 . . ?
C4 C3 H3 120.0 . . ?
N2 C4 C3 120.8(3) 4_675 . ?
N2 C4 H4 119.6 4_675 . ?
C3 C4 H4 119.6 . . ?
N2 C5 C2 119.9(3) . 4_576 ?
N2 C5 H5 120.1 . . ?
C2 C5 H5 120.1 4_576 . ?

loop_
_geom_bond_atom_site_label_1
_geom_bond_atom_site_label_2
_geom_bond_distance
_geom_bond_site_symmetry_2
_geom_bond_publ_flag
Re1 O2 1.719(2) . ?
Re1 O3 1.732(2) . ?
Re1 O1 1.736(2) . ?
Re1 O4 1.737(3) . ?
Cu1 O7 1.948(2) . ?
Cu1 O5 1.965(2) . ?
Cu1 N1 2.002(3) . ?
Cu1 N2 2.005(3) . ?
Cu1 O4 2.335(3) . ?
Cu1 O1 2.354(2) 4_575 ?
O1 Cu1 2.354(2) 4_676 ?
O5 C1 1.287(4) . ?
O6 C1 1.229(4) . ?
O7 HO7A 0.85(6) . ?
O7 HO7B 0.83(7) . ?
O8 HO8A 0.76(7) . ?
O8 HO8B 0.89(7) . ?
N1 C3 1.335(4) . ?
N1 C2 1.346(4) . ?
N2 C5 1.345(4) . ?
N2 C4 1.345(4) 4_576 ?
C1 C2 1.512(4) . ?
C2 C5 1.387(4) 4_675 ?
C3 C4 1.400(5) . ?
C3 H3 0.9500 . ?
C4 N2 1.345(4) 4_675 ?
C4 H4 0.9500 . ?
C5 C2 1.387(4) 4_576 ?
C5 H5 0.9500 . ?

loop_
_geom_hbond_atom_site_label_D
_geom_hbond_atom_site_label_H
_geom_hbond_atom_site_label_A
_geom_hbond_distance_DH
_geom_hbond_distance_HA
_geom_hbond_distance_DA
_geom_hbond_angle_DHA
_geom_hbond_site_symmetry_A
O8 HO8A O3 0.76(7) 2.17(7) 2.875(4) 156(7) 1_455
O8 HO8B O5 0.89(7) 1.98(7) 2.869(4) 175(5) 4_575
O7 HO7B O6 0.83(7) 1.85(7) 2.670(4) 172(7) 2_446

loop_
_geom_torsion_atom_site_label_1
_geom_torsion_atom_site_label_2
_geom_torsion_atom_site_label_3
_geom_torsion_atom_site_label_4
_geom_torsion
_geom_torsion_site_symmetry_1
_geom_torsion_site_symmetry_2
_geom_torsion_site_symmetry_3
_geom_torsion_site_symmetry_4
_geom_torsion_publ_flag
O2 Re1 O1 Cu1 64.9(3) . . . 4_676 ?
O3 Re1 O1 Cu1 -53.0(3) . . . 4_676 ?
O4 Re1 O1 Cu1 -172.1(2) . . . 4_676 ?
O2 Re1 O4 Cu1 -157.27(15) . . . . ?
O3 Re1 O4 Cu1 -39.15(19) . . . . ?
O1 Re1 O4 Cu1 79.73(17) . . . . ?
O7 Cu1 O4 Re1 156.49(17) . . . . ?
O5 Cu1 O4 Re1 -20.48(17) . . . . ?
N1 Cu1 O4 Re1 62.11(17) . . . . ?
N2 Cu1 O4 Re1 -108.61(17) . . . . ?
O1 Cu1 O4 Re1 104.1(5) 4_575 . . . ?
O7 Cu1 O5 C1 44.7(16) . . . . ?
N1 Cu1 O5 C1 6.0(2) . . . . ?
N2 Cu1 O5 C1 -166.7(2) . . . . ?
O4 Cu1 O5 C1 96.1(2) . . . . ?
O1 Cu1 O5 C1 -75.1(2) 4_575 . . . ?
O7 Cu1 N1 C3 2.8(3) . . . . ?
O5 Cu1 N1 C3 -179.6(3) . . . . ?
N2 Cu1 N1 C3 -142.1(5) . . . . ?
O4 Cu1 N1 C3 87.8(3) . . . . ?
O1 Cu1 N1 C3 -85.0(3) 4_575 . . . ?
O7 Cu1 N1 C2 174.6(2) . . . . ?
O5 Cu1 N1 C2 -7.8(2) . . . . ?
N2 Cu1 N1 C2 29.7(7) . . . . ?
O4 Cu1 N1 C2 -100.4(2) . . . . ?
O1 Cu1 N1 C2 86.8(2) 4_575 . . . ?
O7 Cu1 N2 C5 67.3(3) . . . . ?
O5 Cu1 N2 C5 -110.7(3) . . . . ?
N1 Cu1 N2 C5 -147.9(5) . . . . ?
O4 Cu1 N2 C5 -18.4(3) . . . . ?
O1 Cu1 N2 C5 155.9(3) 4_575 . . . ?
O7 Cu1 N2 C4 -116.5(2) . . . 4_576 ?
O5 Cu1 N2 C4 65.5(2) . . . 4_576 ?
N1 Cu1 N2 C4 28.3(7) . . . 4_576 ?
O4 Cu1 N2 C4 157.8(2) . . . 4_576 ?
O1 Cu1 N2 C4 -27.9(2) 4_575 . . 4_576 ?
Cu1 O5 C1 O6 177.8(3) . . . . ?
Cu1 O5 C1 C2 -3.0(4) . . . . ?
C3 N1 C2 C5 0.7(5) . . . 4_675 ?
Cu1 N1 C2 C5 -172.1(3) . . . 4_675 ?
C3 N1 C2 C1 -178.8(3) . . . . ?
Cu1 N1 C2 C1 8.5(3) . . . . ?
O6 C1 C2 N1 175.4(3) . . . . ?
O5 C1 C2 N1 -3.9(4) . . . . ?
O6 C1 C2 C5 -4.1(5) . . . 4_675 ?
O5 C1 C2 C5 176.6(3) . . . 4_675 ?
C2 N1 C3 C4 -0.3(5) . . . . ?
Cu1 N1 C3 C4 170.9(2) . . . . ?
N1 C3 C4 N2 0.0(5) . . . 4_675 ?
C4 N2 C5 C2 -0.3(5) 4_576 . . 4_576 ?
Cu1 N2 C5 C2 175.9(2) . . . 4_576 ?
